data_7206317
loop_
_publ_author_name
'Kara, Hulya'
'Adams, Christopher J.'
'Schwarz, Bj\"orn'
'Orpen, A. Guy'

_publ_section_title
;
 The use of [Fe(dithiooxalate)2(NO)]2&#x2212; as a tecton in crystal
 engineering
;
_journal_issue 16
_journal_name_full CrystEngComm
_journal_page_first 5082
_journal_paper_doi 10.1039/c1ce05309d
_journal_volume 13
_journal_year 2011
_chemical_formula_sum 'C14 H20 Fe N5 O7 S4'
_chemical_formula_weight 554.44
_chemical_name_systematic
;
?
;
_space_group_IT_number 13
_symmetry_cell_setting monoclinic
_symmetry_space_group_name_Hall '-P 2yc'
_symmetry_space_group_name_H-M 'P 1 2/c 1'
_atom_sites_solution_hydrogens geom
_atom_sites_solution_primary direct
_atom_sites_solution_secondary difmap
_audit_creation_method SHELXL-97
_cell_angle_alpha 90.00
_cell_angle_beta 95.68(3)
_cell_angle_gamma 90.00
_cell_formula_units_Z 4
_cell_length_a 13.464(3)
_cell_length_b 12.053(2)
_cell_length_c 14.304(3)
_cell_measurement_reflns_used 2154
_cell_measurement_temperature 100(2)
_cell_measurement_theta_max 27.449
_cell_measurement_theta_min 2.27
_cell_volume 2309.9(8)
_computing_cell_refinement 'SAINT (Bruker, 2002)'
_computing_data_collection 'SMART (Bruker, 2002)'
_computing_data_reduction 'SHELXTL (Bruker, 2002)'
_computing_molecular_graphics SHELXTL
_computing_publication_material SHELXTL
_computing_structure_refinement SHELXTL
_computing_structure_solution SHELXTL
_diffrn_ambient_temperature 100(2)
_diffrn_measured_fraction_theta_full 0.998
_diffrn_measured_fraction_theta_max 0.998
_diffrn_measurement_device_type 'Bruker SMART APEX CCD area-detector'
_diffrn_measurement_method 'phi and omega scans'
_diffrn_radiation_monochromator graphite
_diffrn_radiation_source 'fine-focus sealed tube'
_diffrn_radiation_type MoK\a
_diffrn_radiation_wavelength 0.71073
_diffrn_reflns_av_R_equivalents 0.0289
_diffrn_reflns_av_sigmaI/netI 0.0304
_diffrn_reflns_limit_h_max 16
_diffrn_reflns_limit_h_min -17
_diffrn_reflns_limit_k_max 14
_diffrn_reflns_limit_k_min -15
_diffrn_reflns_limit_l_max 18
_diffrn_reflns_limit_l_min -13
_diffrn_reflns_number 16036
_diffrn_reflns_theta_full 27.50
_diffrn_reflns_theta_max 27.50
_diffrn_reflns_theta_min 2.21
_exptl_absorpt_coefficient_mu 1.059
_exptl_absorpt_correction_T_max 0.900
_exptl_absorpt_correction_T_min 0.881
_exptl_absorpt_correction_type multi-scan
_exptl_absorpt_process_details '(SADABS; Sheldrick, 2003)'
_exptl_crystal_colour green
_exptl_crystal_density_diffrn 1.594
_exptl_crystal_density_method 'not measured'
_exptl_crystal_description block
_exptl_crystal_F_000 1140
_exptl_crystal_size_max 0.3
_exptl_crystal_size_mid 0.1
_exptl_crystal_size_min 0.1
_refine_diff_density_max 0.877
_refine_diff_density_min -0.345
_refine_diff_density_rms 0.075
_refine_ls_extinction_method none
_refine_ls_goodness_of_fit_ref 1.075
_refine_ls_hydrogen_treatment mixed
_refine_ls_matrix_type full
_refine_ls_number_parameters 298
_refine_ls_number_reflns 5306
_refine_ls_number_restraints 0
_refine_ls_restrained_S_all 1.075
_refine_ls_R_factor_all 0.0324
_refine_ls_R_factor_gt 0.0299
_refine_ls_shift/su_max 0.002
_refine_ls_shift/su_mean 0.000
_refine_ls_structure_factor_coef Fsqd
_refine_ls_weighting_details 'calc w=1/[\s^2^(Fo^2^)+(0.0358P)^2^+1.1655P] where P=(Fo^2^+2Fc^2^)/3'
_refine_ls_weighting_scheme calc
_refine_ls_wR_factor_gt 0.0741
_refine_ls_wR_factor_ref 0.0755
_reflns_number_gt 4945
_reflns_number_total 5306
_reflns_threshold_expression >2sigma(I)
_cod_data_source_file c1ce05309d.txt
_cod_data_source_block 3
_cod_depositor_comments
;
The following automatic conversions were performed:

'_symmetry_cell_setting' value 'Monoclinic' changed to 'monoclinic'
according to /home/saulius/struct/CIF-dictionaries/cif_core.dic
dictionary named 'cif_core.dic' version 2.4.1 from 2010-06-29.

Automatic conversion script
Id: cif_fix_values 1715 2011-07-08 13:25:40Z adriana 
;
_cod_original_cell_volume 2309.8(8)
_cod_original_sg_symbol_H-M P2/c
_cod_database_code 7206317

loop_
_symmetry_equiv_pos_as_xyz
'x, y, z'
'-x, y, -z+1/2'
'-x, -y, -z'
'x, -y, z-1/2'

loop_
_atom_site_label
_atom_site_type_symbol
_atom_site_fract_x
_atom_site_fract_y
_atom_site_fract_z
_atom_site_U_iso_or_equiv
_atom_site_adp_type
_atom_site_occupancy
_atom_site_symmetry_multiplicity
_atom_site_calc_flag
_atom_site_refinement_flags
_atom_site_disorder_assembly
_atom_site_disorder_group
C1 C 0.16366(12) 0.55804(13) 0.85367(11) 0.0150(3) Uani 1 1 d . . .
C2 C 0.15596(12) 0.50812(13) 0.95181(11) 0.0159(3) Uani 1 1 d . . .
C3 C 0.35137(11) 0.91860(12) 1.13508(11) 0.0139(3) Uani 1 1 d . . .
C4 C 0.35899(12) 0.97126(13) 1.03810(11) 0.0157(3) Uani 1 1 d . . .
C5 C 1.12991(17) 1.04677(16) 0.13091(17) 0.0359(5) Uani 1 1 d . . .
H5A H 1.0975 1.0503 0.0666 0.054 Uiso 1 1 calc R . .
H5B H 1.1567 0.9720 0.1434 0.054 Uiso 1 1 calc R . .
H5C H 1.1845 1.1009 0.1384 0.054 Uiso 1 1 calc R . .
C6 C 1.05606(12) 1.07256(13) 0.19788(12) 0.0173(3) Uani 1 1 d . . .
C7 C 1.0000 1.00270(18) 0.2500 0.0147(4) Uani 1 2 d S . .
C8 C 1.0000 0.88059(17) 0.2500 0.0142(4) Uani 1 2 d S . .
C9 C 0.92938(12) 0.81126(12) 0.20151(11) 0.0155(3) Uani 1 1 d . . .
C10 C 0.83756(13) 0.83843(14) 0.13919(13) 0.0212(3) Uani 1 1 d . . .
H10A H 0.8342 0.7916 0.0830 0.032 Uiso 1 1 calc R . .
H10B H 0.8392 0.9167 0.1207 0.032 Uiso 1 1 calc R . .
H10C H 0.7787 0.8249 0.1728 0.032 Uiso 1 1 calc R . .
C11 C 0.59206(14) 0.53050(15) 0.10091(13) 0.0244(4) Uani 1 1 d . . .
H11A H 0.5547 0.5634 0.0455 0.037 Uiso 1 1 calc R . .
H11B H 0.5972 0.4502 0.0921 0.037 Uiso 1 1 calc R . .
H11C H 0.6591 0.5629 0.1095 0.037 Uiso 1 1 calc R . .
C12 C 0.53930(11) 0.55330(12) 0.18515(11) 0.0144(3) Uani 1 1 d . . .
C13 C 0.5000 0.48320(17) 0.2500 0.0132(4) Uani 1 2 d S . .
C14 C 0.5000 0.36100(17) 0.2500 0.0139(4) Uani 1 2 d S . .
C15 C 0.43557(12) 0.29134(13) 0.19425(11) 0.0149(3) Uani 1 1 d . . .
C16 C 0.35007(13) 0.31831(14) 0.12344(12) 0.0201(3) Uani 1 1 d . . .
H16A H 0.3553 0.2744 0.0664 0.030 Uiso 1 1 calc R . .
H16B H 0.3516 0.3975 0.1080 0.030 Uiso 1 1 calc R . .
H16C H 0.2872 0.3008 0.1493 0.030 Uiso 1 1 calc R . .
Fe1 Fe 0.223409(16) 0.756844(17) 0.994172(15) 0.01166(7) Uani 1 1 d . . .
H6A H 0.4066(14) 0.1115(17) 0.8263(15) 0.014 Uiso 1 1 d . . .
H7A H 0.0800(14) 0.6251(16) 0.5809(16) 0.014 Uiso 1 1 d . . .
H6B H 0.4191(14) 0.1293(16) 0.9176(16) 0.014 Uiso 1 1 d . . .
H7B H 0.0914(15) 0.5895(17) 0.6676(15) 0.014 Uiso 1 1 d . . .
N1 N 0.10705(10) 0.80551(12) 0.99881(10) 0.0196(3) Uani 1 1 d . . .
N2 N 1.03368(10) 1.17696(11) 0.21844(10) 0.0161(3) Uani 1 1 d . . .
H2 H 1.0591 1.2365 0.1944 0.019 Uiso 1 1 calc R . .
N3 N 0.95752(10) 0.70671(11) 0.22104(10) 0.0171(3) Uani 1 1 d . . .
H3 H 0.9254 0.6471 0.1993 0.020 Uiso 1 1 calc R . .
N4 N 0.52357(10) 0.65796(11) 0.21089(10) 0.0161(3) Uani 1 1 d . . .
H4 H 0.5414 0.7175 0.1811 0.019 Uiso 1 1 calc R . .
N5 N 0.46151(10) 0.18686(11) 0.21628(10) 0.0166(3) Uani 1 1 d . . .
H5 H 0.4327 0.1272 0.1906 0.020 Uiso 1 1 calc R . .
O1 O 0.13416(9) 0.50078(9) 0.78550(8) 0.0198(3) Uani 1 1 d . . .
O2 O 0.12267(10) 0.41334(10) 0.95511(9) 0.0230(3) Uani 1 1 d . . .
O3 O 0.38411(9) 0.97278(9) 1.20442(8) 0.0179(2) Uani 1 1 d . . .
O4 O 0.39620(10) 1.06427(9) 1.03773(8) 0.0221(3) Uani 1 1 d . . .
O5 O 0.02307(10) 0.81255(14) 1.01209(12) 0.0408(4) Uani 1 1 d . . .
O6 O 0.42516(10) 0.15456(10) 0.86608(9) 0.0218(3) Uani 1 1 d . . .
O7 O 0.06419(11) 0.63325(10) 0.63336(9) 0.0228(3) Uani 1 1 d . . .
S1 S 0.21732(3) 0.68664(3) 0.84673(3) 0.01624(9) Uani 1 1 d . . .
S2 S 0.19821(3) 0.58502(3) 1.04883(3) 0.01862(10) Uani 1 1 d . . .
S3 S 0.29739(3) 0.79009(3) 1.14055(3) 0.01529(9) Uani 1 1 d . . .
S4 S 0.31689(3) 0.89665(3) 0.93970(3) 0.01869(10) Uani 1 1 d . . .

loop_
_atom_site_aniso_label
_atom_site_aniso_U_11
_atom_site_aniso_U_22
_atom_site_aniso_U_33
_atom_site_aniso_U_23
_atom_site_aniso_U_13
_atom_site_aniso_U_12
C1 0.0196(7) 0.0119(7) 0.0135(7) -0.0006(6) 0.0014(6) -0.0012(6)
C2 0.0230(8) 0.0122(7) 0.0127(7) -0.0002(5) 0.0020(6) -0.0018(6)
C3 0.0149(7) 0.0113(7) 0.0153(8) 0.0008(5) 0.0005(6) 0.0001(5)
C4 0.0199(7) 0.0126(7) 0.0143(8) 0.0007(6) 0.0010(6) -0.0012(6)
C5 0.0469(12) 0.0182(9) 0.0479(13) 0.0042(8) 0.0320(11) 0.0069(8)
C6 0.0211(8) 0.0106(7) 0.0207(8) 0.0006(6) 0.0050(7) 0.0028(6)
C7 0.0174(10) 0.0104(10) 0.0163(11) 0.000 0.0014(9) 0.000
C8 0.0190(10) 0.0091(10) 0.0148(11) 0.000 0.0025(9) 0.000
C9 0.0207(8) 0.0111(7) 0.0147(7) 0.0002(6) 0.0025(6) 0.0008(6)
C10 0.0223(8) 0.0175(8) 0.0227(9) 0.0003(6) -0.0027(7) 0.0021(6)
C11 0.0328(9) 0.0185(8) 0.0240(9) 0.0027(7) 0.0127(8) 0.0039(7)
C12 0.0161(7) 0.0110(7) 0.0159(8) 0.0009(6) 0.0004(6) 0.0011(6)
C13 0.0151(10) 0.0099(10) 0.0143(10) 0.000 0.0001(8) 0.000
C14 0.0173(10) 0.0101(10) 0.0147(10) 0.000 0.0035(8) 0.000
C15 0.0186(7) 0.0114(7) 0.0149(7) 0.0007(6) 0.0034(6) 0.0004(6)
C16 0.0234(8) 0.0167(8) 0.0191(8) 0.0009(6) -0.0037(7) 0.0002(6)
Fe1 0.01464(12) 0.00873(11) 0.01140(12) -0.00059(7) 0.00020(9) -0.00097(8)
N1 0.0192(7) 0.0210(7) 0.0179(7) -0.0057(5) -0.0013(6) 0.0025(6)
N2 0.0208(7) 0.0099(6) 0.0187(7) 0.0012(5) 0.0071(6) -0.0002(5)
N3 0.0225(7) 0.0099(6) 0.0179(7) -0.0008(5) -0.0028(6) -0.0013(5)
N4 0.0205(7) 0.0103(6) 0.0178(7) 0.0019(5) 0.0036(5) 0.0001(5)
N5 0.0212(7) 0.0098(6) 0.0180(7) -0.0014(5) -0.0019(6) -0.0012(5)
O1 0.0325(7) 0.0126(5) 0.0138(6) -0.0020(4) 0.0005(5) -0.0061(5)
O2 0.0393(7) 0.0137(6) 0.0162(6) -0.0014(4) 0.0042(5) -0.0103(5)
O3 0.0260(6) 0.0137(5) 0.0133(6) -0.0011(4) -0.0019(5) -0.0049(5)
O4 0.0359(7) 0.0137(5) 0.0164(6) -0.0003(4) 0.0013(5) -0.0101(5)
O5 0.0208(7) 0.0580(10) 0.0445(9) -0.0157(8) 0.0080(6) 0.0049(7)
O6 0.0385(7) 0.0136(6) 0.0135(6) -0.0002(5) 0.0039(5) -0.0080(5)
O7 0.0416(8) 0.0135(6) 0.0142(6) 0.0009(5) 0.0067(6) 0.0096(5)
S1 0.0260(2) 0.01075(17) 0.01188(19) 0.00030(13) 0.00141(15) -0.00526(14)
S2 0.0327(2) 0.01200(18) 0.01081(19) 0.00020(13) 0.00042(16) -0.00758(16)
S3 0.0221(2) 0.01125(18) 0.01198(18) 0.00104(13) -0.00117(15) -0.00478(14)
S4 0.0304(2) 0.01375(18) 0.01164(19) -0.00003(14) 0.00090(16) -0.00871(16)

loop_
_atom_type_symbol
_atom_type_description
_atom_type_scat_dispersion_real
_atom_type_scat_dispersion_imag
_atom_type_scat_source
C C 0.0033 0.0016 'International Tables Vol C Tables 4.2.6.8 and 6.1.1.4'
H H 0.0000 0.0000 'International Tables Vol C Tables 4.2.6.8 and 6.1.1.4'
N N 0.0061 0.0033 'International Tables Vol C Tables 4.2.6.8 and 6.1.1.4'
O O 0.0106 0.0060 'International Tables Vol C Tables 4.2.6.8 and 6.1.1.4'
S S 0.1246 0.1234 'International Tables Vol C Tables 4.2.6.8 and 6.1.1.4'
Fe Fe 0.3463 0.8444 'International Tables Vol C Tables 4.2.6.8 and 6.1.1.4'

loop_
_geom_angle_atom_site_label_1
_geom_angle_atom_site_label_2
_geom_angle_atom_site_label_3
_geom_angle
_geom_angle_site_symmetry_1
_geom_angle_site_symmetry_3
_geom_angle_publ_flag
O1 C1 C2 117.30(14) . . ?
O1 C1 S1 124.48(13) . . ?
C2 C1 S1 118.16(11) . . ?
O2 C2 C1 117.09(14) . . ?
O2 C2 S2 124.26(13) . . ?
C1 C2 S2 118.60(11) . . ?
O3 C3 C4 117.19(13) . . ?
O3 C3 S3 124.13(12) . . ?
C4 C3 S3 118.68(11) . . ?
O4 C4 C3 116.37(14) . . ?
O4 C4 S4 125.15(13) . . ?
C3 C4 S4 118.48(11) . . ?
C6 C5 H5A 109.5 . . ?
C6 C5 H5B 109.5 . . ?
H5A C5 H5B 109.5 . . ?
C6 C5 H5C 109.5 . . ?
H5A C5 H5C 109.5 . . ?
H5B C5 H5C 109.5 . . ?
N2 C6 C7 107.80(14) . . ?
N2 C6 C5 121.45(15) . . ?
C7 C6 C5 130.74(15) . . ?
C6 C7 C6 105.74(19) 2_755 . ?
C6 C7 C8 127.13(10) 2_755 . ?
C6 C7 C8 127.13(10) . . ?
C9 C8 C9 106.55(19) . 2_755 ?
C9 C8 C7 126.72(9) . . ?
C9 C8 C7 126.72(9) 2_755 . ?
N3 C9 C8 107.15(15) . . ?
N3 C9 C10 122.29(14) . . ?
C8 C9 C10 130.56(14) . . ?
C9 C10 H10A 109.5 . . ?
C9 C10 H10B 109.5 . . ?
H10A C10 H10B 109.5 . . ?
C9 C10 H10C 109.5 . . ?
H10A C10 H10C 109.5 . . ?
H10B C10 H10C 109.5 . . ?
C12 C11 H11A 109.5 . . ?
C12 C11 H11B 109.5 . . ?
H11A C11 H11B 109.5 . . ?
C12 C11 H11C 109.5 . . ?
H11A C11 H11C 109.5 . . ?
H11B C11 H11C 109.5 . . ?
N4 C12 C13 107.88(14) . . ?
N4 C12 C11 120.01(14) . . ?
C13 C12 C11 132.11(15) . . ?
C12 C13 C12 105.57(19) 2_655 . ?
C12 C13 C14 127.22(9) 2_655 . ?
C12 C13 C14 127.22(9) . . ?
C15 C14 C15 106.22(19) . 2_655 ?
C15 C14 C13 126.89(10) . . ?
C15 C14 C13 126.89(10) 2_655 . ?
N5 C15 C14 107.36(15) . . ?
N5 C15 C16 122.12(14) . . ?
C14 C15 C16 130.51(15) . . ?
C15 C16 H16A 109.5 . . ?
C15 C16 H16B 109.5 . . ?
H16A C16 H16B 109.5 . . ?
C15 C16 H16C 109.5 . . ?
H16A C16 H16C 109.5 . . ?
H16B C16 H16C 109.5 . . ?
N1 Fe1 S2 97.72(5) . . ?
N1 Fe1 S3 103.20(6) . . ?
S2 Fe1 S3 84.793(18) . . ?
N1 Fe1 S1 102.65(6) . . ?
S2 Fe1 S1 89.25(2) . . ?
S3 Fe1 S1 154.02(2) . . ?
N1 Fe1 S4 107.64(5) . . ?
S2 Fe1 S4 154.63(2) . . ?
S3 Fe1 S4 88.74(2) . . ?
S1 Fe1 S4 85.90(2) . . ?
O5 N1 Fe1 162.39(15) . . ?
C6 N2 N2 109.33(9) . 2_755 ?
C6 N2 H2 125.3 . . ?
N2 N2 H2 125.3 2_755 . ?
C9 N3 N3 109.57(9) . 2_755 ?
C9 N3 H3 125.2 . . ?
N3 N3 H3 125.2 2_755 . ?
C12 N4 N4 109.33(9) . 2_655 ?
C12 N4 H4 125.3 . . ?
N4 N4 H4 125.3 2_655 . ?
C15 N5 N5 109.53(9) . 2_655 ?
C15 N5 H5 125.2 . . ?
N5 N5 H5 125.2 2_655 . ?
H6A O6 H6B 111(2) . . ?
H7A O7 H7B 110(2) . . ?
C1 S1 Fe1 105.06(6) . . ?
C2 S2 Fe1 105.36(6) . . ?
C3 S3 Fe1 105.50(6) . . ?
C4 S4 Fe1 104.75(6) . . ?

loop_
_geom_bond_atom_site_label_1
_geom_bond_atom_site_label_2
_geom_bond_distance
_geom_bond_site_symmetry_2
_geom_bond_publ_flag
C1 O1 1.2281(19) . ?
C1 C2 1.540(2) . ?
C1 S1 1.7172(16) . ?
C2 O2 1.2298(19) . ?
C2 S2 1.7183(17) . ?
C3 O3 1.2321(19) . ?
C3 C4 1.538(2) . ?
C3 S3 1.7160(16) . ?
C4 O4 1.2282(19) . ?
C4 S4 1.7186(17) . ?
C5 C6 1.480(2) . ?
C5 H5A 0.9800 . ?
C5 H5B 0.9800 . ?
C5 H5C 0.9800 . ?
C6 N2 1.333(2) . ?
C6 C7 1.395(2) . ?
C7 C6 1.395(2) 2_755 ?
C7 C8 1.472(3) . ?
C8 C9 1.398(2) . ?
C8 C9 1.398(2) 2_755 ?
C9 N3 1.337(2) . ?
C9 C10 1.487(2) . ?
C10 H10A 0.9800 . ?
C10 H10B 0.9800 . ?
C10 H10C 0.9800 . ?
C11 C12 1.484(2) . ?
C11 H11A 0.9800 . ?
C11 H11B 0.9800 . ?
C11 H11C 0.9800 . ?
C12 N4 1.337(2) . ?
C12 C13 1.397(2) . ?
C13 C12 1.397(2) 2_655 ?
C13 C14 1.473(3) . ?
C14 C15 1.399(2) . ?
C14 C15 1.399(2) 2_655 ?
C15 N5 1.336(2) . ?
C15 C16 1.492(2) . ?
C16 H16A 0.9800 . ?
C16 H16B 0.9800 . ?
C16 H16C 0.9800 . ?
Fe1 N1 1.6803(15) . ?
Fe1 S2 2.2512(6) . ?
Fe1 S3 2.2636(7) . ?
Fe1 S1 2.2664(6) . ?
Fe1 S4 2.2857(6) . ?
N1 O5 1.168(2) . ?
N2 N2 1.342(3) 2_755 ?
N2 H2 0.8800 . ?
N3 N3 1.344(3) 2_755 ?
N3 H3 0.8800 . ?
N4 N4 1.340(3) 2_655 ?
N4 H4 0.8800 . ?
N5 N5 1.344(3) 2_655 ?
N5 H5 0.8800 . ?
O6 H6A 0.79(2) . ?
O6 H6B 0.81(2) . ?
O7 H7A 0.81(2) . ?
O7 H7B 0.78(2) . ?

loop_
_geom_torsion_atom_site_label_1
_geom_torsion_atom_site_label_2
_geom_torsion_atom_site_label_3
_geom_torsion_atom_site_label_4
_geom_torsion
_geom_torsion_site_symmetry_1
_geom_torsion_site_symmetry_2
_geom_torsion_site_symmetry_3
_geom_torsion_site_symmetry_4
_geom_torsion_publ_flag
O1 C1 C2 O2 1.5(2) . . . . ?
S1 C1 C2 O2 -175.85(13) . . . . ?
O1 C1 C2 S2 179.05(12) . . . . ?
S1 C1 C2 S2 1.73(18) . . . . ?
O3 C3 C4 O4 -0.9(2) . . . . ?
S3 C3 C4 O4 178.47(12) . . . . ?
O3 C3 C4 S4 178.42(12) . . . . ?
S3 C3 C4 S4 -2.21(18) . . . . ?
N2 C6 C7 C6 -0.11(8) . . . 2_755 ?
C5 C6 C7 C6 179.2(2) . . . 2_755 ?
N2 C6 C7 C8 179.89(8) . . . . ?
C5 C6 C7 C8 -0.8(2) . . . . ?
C6 C7 C8 C9 79.88(12) 2_755 . . . ?
C6 C7 C8 C9 -100.12(12) . . . . ?
C6 C7 C8 C9 -100.12(12) 2_755 . . 2_755 ?
C6 C7 C8 C9 79.88(12) . . . 2_755 ?
C9 C8 C9 N3 0.11(8) 2_755 . . . ?
C7 C8 C9 N3 -179.89(8) . . . . ?
C9 C8 C9 C10 179.6(2) 2_755 . . . ?
C7 C8 C9 C10 -0.4(2) . . . . ?
N4 C12 C13 C12 -0.07(8) . . . 2_655 ?
C11 C12 C13 C12 179.0(2) . . . 2_655 ?
N4 C12 C13 C14 179.93(8) . . . . ?
C11 C12 C13 C14 -1.0(2) . . . . ?
C12 C13 C14 C15 101.26(12) 2_655 . . . ?
C12 C13 C14 C15 -78.74(12) . . . . ?
C12 C13 C14 C15 -78.74(12) 2_655 . . 2_655 ?
C12 C13 C14 C15 101.26(12) . . . 2_655 ?
C15 C14 C15 N5 -0.21(8) 2_655 . . . ?
C13 C14 C15 N5 179.79(8) . . . . ?
C15 C14 C15 C16 178.2(2) 2_655 . . . ?
C13 C14 C15 C16 -1.8(2) . . . . ?
S2 Fe1 N1 O5 3.5(5) . . . . ?
S3 Fe1 N1 O5 -82.9(5) . . . . ?
S1 Fe1 N1 O5 94.5(5) . . . . ?
S4 Fe1 N1 O5 -175.8(5) . . . . ?
C7 C6 N2 N2 0.3(2) . . . 2_755 ?
C5 C6 N2 N2 -179.07(19) . . . 2_755 ?
C8 C9 N3 N3 -0.3(2) . . . 2_755 ?
C10 C9 N3 N3 -179.80(17) . . . 2_755 ?
C13 C12 N4 N4 0.2(2) . . . 2_655 ?
C11 C12 N4 N4 -179.03(17) . . . 2_655 ?
C14 C15 N5 N5 0.6(2) . . . 2_655 ?
C16 C15 N5 N5 -178.05(17) . . . 2_655 ?
O1 C1 S1 Fe1 168.74(13) . . . . ?
C2 C1 S1 Fe1 -14.15(13) . . . . ?
N1 Fe1 S1 C1 -81.25(8) . . . . ?
S2 Fe1 S1 C1 16.50(6) . . . . ?
S3 Fe1 S1 C1 92.96(7) . . . . ?
S4 Fe1 S1 C1 171.58(6) . . . . ?
O2 C2 S2 Fe1 -170.83(14) . . . . ?
C1 C2 S2 Fe1 11.78(14) . . . . ?
N1 Fe1 S2 C2 86.95(8) . . . . ?
S3 Fe1 S2 C2 -170.40(6) . . . . ?
S1 Fe1 S2 C2 -15.72(6) . . . . ?
S4 Fe1 S2 C2 -94.50(8) . . . . ?
O3 C3 S3 Fe1 167.31(13) . . . . ?
C4 C3 S3 Fe1 -12.01(13) . . . . ?
N1 Fe1 S3 C3 -91.62(8) . . . . ?
S2 Fe1 S3 C3 171.66(6) . . . . ?
S1 Fe1 S3 C3 94.19(7) . . . . ?
S4 Fe1 S3 C3 16.22(6) . . . . ?
O4 C4 S4 Fe1 -165.76(14) . . . . ?
C3 C4 S4 Fe1 14.99(13) . . . . ?
N1 Fe1 S4 C4 86.33(8) . . . . ?
S2 Fe1 S4 C4 -92.17(7) . . . . ?
S3 Fe1 S4 C4 -17.12(6) . . . . ?
S1 Fe1 S4 C4 -171.68(6) . . . . ?
